data_5910347
loop_
_publ_author_name
'Wyckoff, R. W. G.'

_publ_section_title
;
Page 41-43 from the Structure of Crystals, vol. 3 by Wyckoff R W G. 
published by Interscience Publishers, Inc. in 1951 
;
_journal_name_full 'The Structure of Crystals'
_journal_page_first 41
_journal_page_last 41
_journal_volume 3
_journal_year 1951
_chemical_formula_structural MnWO4
_chemical_formula_sum 'Mn O4 W'
_space_group_IT_number 13
_symmetry_cell_setting monoclinic
_symmetry_Int_Tables_number 13
_symmetry_space_group_name_Hall '-P 2yc'
_symmetry_space_group_name_H-M 'P 1 2/c 1'
_audit_creation_date 2006-02-07
_audit_creation_method
;
Page 41-43 from the Structure of Crystals, vol. 3 by Wyckoff R W G. 
published by Interscience Publishers, Inc. in 1951 
;
_audit_update_record 'created by Girish Upreti, Portland State University'
_cell_angle_alpha 90
_cell_angle_beta 91.10
_cell_angle_gamma 90
_cell_length_a 4.829
_cell_length_b 5.759
_cell_length_c 4.998
_cell_volume 138.970
_cod_original_sg_symbol_H-M 'P 2/c'
_cod_original_formula_sum 'Mn W O4'
_cod_database_code 5910347

loop_
_symmetry_equiv_pos_as_xyz
x,y,z
-x,y,-z+1/2
-x,-y,-z
x,-y,z+1/2

loop_
_atom_site_fract_x
_atom_site_fract_y
_atom_site_fract_z
_atom_site_label
0.50000 0.65300 0.25000 Mn1
-0.50000 -0.65300 -0.25000 Mn2
0.00000 0.18000 0.25000 W1
0.00000 -0.18000 -0.25000 W2
0.22000 0.11000 -0.04000 O1
0.22000 -0.11000 0.46000 O2
-0.22000 -0.11000 0.04000 O3
-0.22000 0.11000 -0.46000 O4
0.26000 0.38000 0.39000 O5
